data_4067709
loop_
_publ_author_name
'Crosby, Sarah H.'
'Clarkson, Guy J.'
'Deeth, Robert J.'
'Rourke, Jonathan P.'

_publ_section_title
;
 Platinum(IV) DMSO Complexes: Synthesis, Isomerization, and Agostic
 Intermediates
;
_journal_issue 8
_journal_name_full Organometallics
_journal_page_first 1966
_journal_paper_doi 10.1021/om901087m
_journal_volume 29
_journal_year 2010
_chemical_formula_sum 'C16 H19 Cl3 F N O Pt S'
_chemical_formula_weight 593.82
_chemical_name_systematic
; 
 ? 
;
_space_group_IT_number 2
_symmetry_cell_setting triclinic
_symmetry_space_group_name_Hall '-P 1'
_symmetry_space_group_name_H-M 'P -1'
_atom_sites_solution_hydrogens geom
_atom_sites_solution_primary direct
_atom_sites_solution_secondary difmap
_audit_creation_method SHELXL-97
_cell_angle_alpha 105.974(3)
_cell_angle_beta 96.165(3)
_cell_angle_gamma 95.714(3)
_cell_formula_units_Z 4
_cell_length_a 8.6007(3)
_cell_length_b 14.1997(5)
_cell_length_c 16.4235(6)
_cell_measurement_reflns_used 9955
_cell_measurement_temperature 100(2)
_cell_measurement_theta_max 28.97
_cell_measurement_theta_min 2.88
_cell_volume 1899.59(12)
_computing_cell_refinement 'CrysAlis RED, Oxford Diffraction Ltd'
_computing_data_collection 'CrysAlis CCD, Oxford Diffraction Ltd'
_computing_data_reduction 'CrysAlis RED, Oxford Diffraction Ltd'
_computing_molecular_graphics 'SHELXTL (Sheldrick, 1997)'
_computing_publication_material 'SHELXTL (Sheldrick, 1997)'
_computing_structure_refinement 'SHELXL-97 (Sheldrick, 1997)'
_computing_structure_solution 'SHELXS-97 (Sheldrick, 1990)'
_diffrn_ambient_temperature 100(2)
_diffrn_detector_area_resol_mean 10.2833
_diffrn_measured_fraction_theta_full 0.983
_diffrn_measured_fraction_theta_max 0.851
_diffrn_measurement_device_type 'Oxford Diffraction Gemini R'
_diffrn_measurement_method '\f & \w scans'
_diffrn_radiation_monochromator graphite
_diffrn_radiation_source 'Enhance (Mo) X-ray Source'
_diffrn_radiation_type MoK\a
_diffrn_radiation_wavelength 0.71073
_diffrn_reflns_av_R_equivalents 0.0224
_diffrn_reflns_av_sigmaI/netI 0.0387
_diffrn_reflns_limit_h_max 11
_diffrn_reflns_limit_h_min -7
_diffrn_reflns_limit_k_max 18
_diffrn_reflns_limit_k_min -18
_diffrn_reflns_limit_l_max 21
_diffrn_reflns_limit_l_min -21
_diffrn_reflns_number 14886
_diffrn_reflns_theta_full 27.00
_diffrn_reflns_theta_max 29.10
_diffrn_reflns_theta_min 2.89
_diffrn_standards_decay_% nil
_exptl_absorpt_coefficient_mu 7.931
_exptl_absorpt_correction_T_max 1.00
_exptl_absorpt_correction_T_min 0.55
_exptl_absorpt_correction_type multi-scan
_exptl_absorpt_process_details 'ABSPACK(CrysAlis, Oxford Diffraction)'
_exptl_crystal_colour yellow
_exptl_crystal_density_diffrn 2.076
_exptl_crystal_density_method 'not measured'
_exptl_crystal_description block
_exptl_crystal_F_000 1136
_exptl_crystal_size_max 0.20
_exptl_crystal_size_mid 0.12
_exptl_crystal_size_min 0.10
_refine_diff_density_max 1.459
_refine_diff_density_min -2.121
_refine_diff_density_rms 0.166
_refine_ls_extinction_method none
_refine_ls_goodness_of_fit_ref 1.011
_refine_ls_hydrogen_treatment constr
_refine_ls_matrix_type full
_refine_ls_number_parameters 439
_refine_ls_number_reflns 8682
_refine_ls_number_restraints 358
_refine_ls_restrained_S_all 1.020
_refine_ls_R_factor_all 0.0302
_refine_ls_R_factor_gt 0.0244
_refine_ls_shift/su_max 0.001
_refine_ls_shift/su_mean 0.000
_refine_ls_structure_factor_coef Fsqd
_refine_ls_weighting_details 'calc w=1/[\s^2^(Fo^2^)+(0.0239P)^2^+0.0000P] where P=(Fo^2^+2Fc^2^)/3'
_refine_ls_weighting_scheme calc
_refine_ls_wR_factor_gt 0.0519
_refine_ls_wR_factor_ref 0.0527
_reflns_number_gt 7338
_reflns_number_total 8682
_reflns_threshold_expression >2sigma(I)
_cod_data_source_file om901087m_si_004.cif
_cod_data_source_block 3c
_cod_depositor_comments
;
The following automatic conversions were performed:

'_refine_ls_hydrogen_treatment' value 'constrained' was replaced with
the value 'constr' as specified in the replacement file
'src/cod-tools/trunk/data/replacement-values/replacement_values.lst'.

Automatic conversion script
Id: cif_fix_values 5376 2017-05-30 11:51:03Z andrius 
;
_cod_original_sg_symbol_H-M P-1
_cod_database_code 4067709

loop_
_symmetry_equiv_pos_as_xyz
'x, y, z'
'-x, -y, -z'

loop_
_atom_site_label
_atom_site_type_symbol
_atom_site_fract_x
_atom_site_fract_y
_atom_site_fract_z
_atom_site_U_iso_or_equiv
_atom_site_adp_type
_atom_site_occupancy
_atom_site_symmetry_multiplicity
_atom_site_calc_flag
_atom_site_refinement_flags
Pt1 Pt 0.268957(16) 0.740430(10) 0.490136(8) 0.00746(4) Uani 1 1 d U
Cl1 Cl 0.46533(11) 0.71635(7) 0.40401(6) 0.01319(18) Uani 1 1 d U
Cl2 Cl 0.10830(11) 0.60937(7) 0.39182(6) 0.01512(19) Uani 1 1 d U
Cl3 Cl 0.07624(10) 0.76581(6) 0.57924(6) 0.01198(18) Uani 1 1 d U
N101 N 0.4092(3) 0.8641(2) 0.57215(19) 0.0097(3) Uani 1 1 d U
C102 C 0.5366(4) 0.8671(3) 0.6292(2) 0.0111(4) Uani 1 1 d U
C103 C 0.6064(4) 0.9573(3) 0.6853(2) 0.0111(4) Uani 1 1 d U
H10A H 0.6945 0.9593 0.7262 0.013 Uiso 1 1 calc R
C104 C 0.5500(4) 1.0438(3) 0.6828(2) 0.0116(4) Uani 1 1 d U
H10B H 0.5955 1.1048 0.7231 0.014 Uiso 1 1 calc R
C105 C 0.4265(4) 1.0407(3) 0.6209(2) 0.0108(4) Uani 1 1 d U
H10C H 0.3884 1.1000 0.6167 0.013 Uiso 1 1 calc R
C106 C 0.3584(4) 0.9508(3) 0.5650(2) 0.0099(4) Uani 1 1 d U
C107 C 0.2403(4) 0.9391(3) 0.4913(2) 0.0101(4) Uani 1 1 d U
C108 C 0.1908(4) 0.8425(3) 0.4394(2) 0.0104(3) Uani 1 1 d U
C109 C 0.0890(4) 0.8241(3) 0.3635(2) 0.0116(4) Uani 1 1 d U
H10D H 0.0581 0.7588 0.3267 0.014 Uiso 1 1 calc R
F110 F -0.0655(3) 0.88697(17) 0.27005(14) 0.0198(5) Uani 1 1 d U
C110 C 0.0350(4) 0.9041(3) 0.3439(2) 0.0124(4) Uani 1 1 d U
C111 C 0.0763(4) 1.0001(3) 0.3939(2) 0.0118(4) Uani 1 1 d U
H11N H 0.0351 1.0530 0.3778 0.014 Uiso 1 1 calc R
C112 C 0.1797(4) 1.0173(3) 0.4683(2) 0.0113(4) Uani 1 1 d U
H11O H 0.2101 1.0830 0.5043 0.014 Uiso 1 1 calc R
C113 C 0.6118(4) 0.7769(3) 0.6311(2) 0.0132(4) Uani 1 1 d U
H11J H 0.7244 0.7887 0.6242 0.016 Uiso 1 1 calc R
H11K H 0.5600 0.7207 0.5822 0.016 Uiso 1 1 calc R
C114 C 0.6005(5) 0.7488(3) 0.7143(2) 0.0162(5) Uani 1 1 d U
H11L H 0.6475 0.8060 0.7636 0.019 Uiso 1 1 calc R
H11M H 0.4880 0.7332 0.7197 0.019 Uiso 1 1 calc R
C115 C 0.6843(5) 0.6610(3) 0.7168(3) 0.0238(7) Uani 1 1 d U
H11D H 0.6762 0.6464 0.7712 0.036 Uiso 1 1 calc R
H11E H 0.7957 0.6761 0.7114 0.036 Uiso 1 1 calc R
H11F H 0.6354 0.6036 0.6694 0.036 Uiso 1 1 calc R
O116 O 0.3380(3) 0.62919(18) 0.55216(16) 0.0118(3) Uani 1 1 d U
S117 S 0.20288(11) 0.55688(7) 0.56546(6) 0.01238(18) Uani 1 1 d U
C118 C 0.2656(5) 0.4399(3) 0.5252(3) 0.0329(11) Uani 1 1 d U
H11A H 0.2601 0.4239 0.4629 0.049 Uiso 1 1 calc R
H11B H 0.1969 0.3894 0.5397 0.049 Uiso 1 1 calc R
H11C H 0.3746 0.4417 0.5508 0.049 Uiso 1 1 calc R
C119 C 0.2352(6) 0.5705(4) 0.6770(3) 0.0344(11) Uani 1 1 d U
H11G H 0.2181 0.6372 0.7087 0.052 Uiso 1 1 calc R
H11H H 0.3438 0.5604 0.6935 0.052 Uiso 1 1 calc R
H11I H 0.1614 0.5215 0.6904 0.052 Uiso 1 1 calc R
Pt2 Pt 0.262958(15) 0.749820(9) 0.004134(8) 0.00651(4) Uani 1 1 d U
Cl4 Cl 0.32224(10) 0.61883(6) -0.10150(6) 0.01216(18) Uani 1 1 d U
Cl5 Cl 0.00131(10) 0.68276(6) -0.01891(6) 0.01169(17) Uani 1 1 d U
Cl6 Cl 0.20889(10) 0.87992(6) 0.11294(5) 0.01007(17) Uani 1 1 d U
N201 N 0.4944(3) 0.8178(2) 0.01770(19) 0.0091(3) Uani 1 1 d U
C202 C 0.6172(4) 0.8173(3) 0.0766(2) 0.0099(3) Uani 1 1 d U
C203 C 0.7677(4) 0.8573(3) 0.0693(2) 0.0108(4) Uani 1 1 d U
H20A H 0.8545 0.8547 0.1092 0.013 Uiso 1 1 calc R
C204 C 0.7937(4) 0.9003(3) 0.0063(2) 0.0115(4) Uani 1 1 d U
H20B H 0.8974 0.9257 0.0011 0.014 Uiso 1 1 calc R
C205 C 0.6654(4) 0.9058(3) -0.0498(2) 0.0107(4) Uani 1 1 d U
H20C H 0.6797 0.9376 -0.0929 0.013 Uiso 1 1 calc R
C206 C 0.5163(4) 0.8651(3) -0.0430(2) 0.0097(3) Uani 1 1 d U
C207 C 0.3728(4) 0.8701(3) -0.0968(2) 0.0098(3) Uani 1 1 d U
C208 C 0.2320(4) 0.8238(3) -0.0828(2) 0.0095(3) Uani 1 1 d U
C209 C 0.0902(4) 0.8275(3) -0.1291(2) 0.0108(4) Uani 1 1 d U
H20D H -0.0066 0.7962 -0.1200 0.013 Uiso 1 1 calc R
F210 F -0.0450(2) 0.88376(17) -0.23427(14) 0.0183(5) Uani 1 1 d U
C210 C 0.0953(4) 0.8789(3) -0.1894(2) 0.0121(4) Uani 1 1 d U
C211 C 0.2306(4) 0.9249(3) -0.2067(2) 0.0122(4) Uani 1 1 d U
H21N H 0.2278 0.9581 -0.2497 0.015 Uiso 1 1 calc R
C212 C 0.3713(4) 0.9209(3) -0.1590(2) 0.0109(4) Uani 1 1 d U
H21O H 0.4673 0.9528 -0.1684 0.013 Uiso 1 1 calc R
C213 C 0.5985(4) 0.7771(3) 0.1505(2) 0.0111(4) Uani 1 1 d U
H21J H 0.4849 0.7652 0.1551 0.013 Uiso 1 1 calc R
H21K H 0.6507 0.8268 0.2039 0.013 Uiso 1 1 calc R
C214 C 0.6698(4) 0.6801(3) 0.1411(2) 0.0128(5) Uani 1 1 d U
H21L H 0.6023 0.6263 0.0958 0.015 Uiso 1 1 calc R
H21M H 0.7756 0.6876 0.1233 0.015 Uiso 1 1 calc R
C215 C 0.6841(5) 0.6519(3) 0.2244(2) 0.0164(6) Uani 1 1 d U
H21A H 0.7207 0.5870 0.2147 0.025 Uiso 1 1 calc R
H21B H 0.5809 0.6491 0.2444 0.025 Uiso 1 1 calc R
H21C H 0.7600 0.7014 0.2677 0.025 Uiso 1 1 calc R
O216 O 0.2926(3) 0.66126(18) 0.09380(16) 0.0117(3) Uani 1 1 d U
S217 S 0.19378(11) 0.55879(7) 0.07314(6) 0.01090(18) Uani 1 1 d U
C218 C 0.3293(5) 0.4882(3) 0.1108(3) 0.0240(10) Uani 1 1 d U
H21D H 0.4127 0.4782 0.0743 0.036 Uiso 1 1 calc R
H21E H 0.2736 0.4239 0.1092 0.036 Uiso 1 1 calc R
H21F H 0.3763 0.5236 0.1698 0.036 Uiso 1 1 calc R
C219 C 0.0716(5) 0.5731(3) 0.1555(3) 0.0235(9) Uani 1 1 d U
H21G H -0.0011 0.6205 0.1497 0.035 Uiso 1 1 calc R
H21H H 0.1376 0.5974 0.2114 0.035 Uiso 1 1 calc R
H21I H 0.0110 0.5091 0.1507 0.035 Uiso 1 1 calc R

loop_
_atom_site_aniso_label
_atom_site_aniso_U_11
_atom_site_aniso_U_22
_atom_site_aniso_U_33
_atom_site_aniso_U_23
_atom_site_aniso_U_13
_atom_site_aniso_U_12
Pt1 0.00961(7) 0.00645(7) 0.00648(7) 0.00231(5) 0.00098(5) 0.00087(6)
Cl1 0.0166(4) 0.0122(4) 0.0137(4) 0.0054(3) 0.0079(3) 0.0046(4)
Cl2 0.0204(4) 0.0113(4) 0.0107(4) 0.0017(3) -0.0019(3) -0.0030(4)
Cl3 0.0126(4) 0.0114(4) 0.0131(4) 0.0042(3) 0.0055(3) 0.0013(4)
N101 0.0104(7) 0.0093(6) 0.0093(7) 0.0028(5) 0.0016(5) 0.0003(5)
C102 0.0111(7) 0.0115(7) 0.0101(8) 0.0034(6) 0.0007(6) -0.0002(6)
C103 0.0113(9) 0.0122(8) 0.0096(9) 0.0036(7) 0.0015(7) -0.0011(7)
C104 0.0127(9) 0.0113(7) 0.0102(9) 0.0026(8) 0.0032(7) -0.0008(8)
C105 0.0124(9) 0.0098(7) 0.0108(9) 0.0034(7) 0.0040(7) 0.0005(7)
C106 0.0111(7) 0.0092(6) 0.0102(7) 0.0038(6) 0.0035(6) 0.0007(6)
C107 0.0108(8) 0.0104(6) 0.0110(7) 0.0055(6) 0.0033(6) 0.0017(6)
C108 0.0107(8) 0.0112(6) 0.0111(8) 0.0062(6) 0.0013(6) 0.0022(6)
C109 0.0117(9) 0.0134(8) 0.0114(8) 0.0066(7) 0.0006(7) 0.0020(8)
F110 0.0182(10) 0.0234(10) 0.0183(10) 0.0111(8) -0.0069(8) 0.0013(9)
C110 0.0117(9) 0.0154(8) 0.0123(8) 0.0082(7) 0.0006(7) 0.0022(8)
C111 0.0116(9) 0.0139(8) 0.0132(9) 0.0082(7) 0.0034(7) 0.0031(8)
C112 0.0117(9) 0.0119(7) 0.0126(9) 0.0061(7) 0.0041(7) 0.0028(8)
C113 0.0136(9) 0.0129(8) 0.0127(9) 0.0047(7) -0.0010(8) 0.0005(8)
C114 0.0183(11) 0.0161(10) 0.0145(11) 0.0070(8) -0.0013(10) 0.0002(9)
C115 0.0303(17) 0.0209(15) 0.0222(16) 0.0120(12) -0.0038(14) 0.0043(13)
O116 0.0138(8) 0.0100(6) 0.0133(7) 0.0070(6) 0.0005(6) 0.0009(6)
S117 0.0155(5) 0.0097(4) 0.0126(4) 0.0057(3) 0.0007(4) -0.0003(4)
C118 0.028(2) 0.0094(9) 0.062(3) 0.0080(19) 0.013(2) 0.0034(14)
C119 0.039(3) 0.045(3) 0.0154(11) 0.0166(16) -0.0043(16) -0.022(2)
Pt2 0.00581(7) 0.00739(7) 0.00668(7) 0.00288(5) 0.00069(5) 0.00034(6)
Cl4 0.0135(4) 0.0099(4) 0.0120(4) 0.0005(3) 0.0024(3) 0.0036(4)
Cl5 0.0076(3) 0.0118(4) 0.0157(4) 0.0055(3) -0.0001(3) -0.0010(3)
Cl6 0.0105(4) 0.0102(4) 0.0087(4) 0.0013(3) 0.0025(3) 0.0006(3)
N201 0.0076(5) 0.0099(7) 0.0102(8) 0.0035(6) 0.0019(5) 0.0003(5)
C202 0.0073(6) 0.0113(8) 0.0111(8) 0.0031(6) 0.0014(6) 0.0014(7)
C203 0.0080(7) 0.0116(9) 0.0124(9) 0.0027(7) 0.0016(7) 0.0008(8)
C204 0.0092(7) 0.0116(9) 0.0130(9) 0.0027(8) 0.0029(7) 0.0002(8)
C205 0.0100(7) 0.0107(9) 0.0118(9) 0.0037(7) 0.0034(7) -0.0001(7)
C206 0.0094(6) 0.0098(7) 0.0105(7) 0.0037(6) 0.0032(6) 0.0006(6)
C207 0.0108(6) 0.0102(7) 0.0099(7) 0.0044(6) 0.0031(6) 0.0019(6)
C208 0.0104(7) 0.0108(7) 0.0093(7) 0.0051(6) 0.0022(6) 0.0030(7)
C209 0.0111(7) 0.0121(9) 0.0105(8) 0.0051(7) 0.0009(7) 0.0037(8)
F210 0.0149(8) 0.0257(11) 0.0165(10) 0.0117(9) -0.0036(8) 0.0036(9)
C210 0.0125(7) 0.0137(9) 0.0115(8) 0.0060(7) 0.0001(7) 0.0038(8)
C211 0.0142(8) 0.0126(9) 0.0112(9) 0.0054(7) 0.0017(7) 0.0031(8)
C212 0.0125(7) 0.0110(9) 0.0106(8) 0.0047(7) 0.0035(7) 0.0025(8)
C213 0.0087(9) 0.0136(9) 0.0114(9) 0.0043(7) 0.0009(7) 0.0017(8)
C214 0.0109(10) 0.0154(10) 0.0132(10) 0.0057(8) 0.0010(9) 0.0028(9)
C215 0.0154(15) 0.0199(14) 0.0164(14) 0.0097(11) 0.0002(13) 0.0029(13)
O216 0.0125(8) 0.0110(6) 0.0125(7) 0.0074(6) -0.0016(6) -0.0018(6)
S217 0.0103(4) 0.0107(4) 0.0127(4) 0.0062(3) 0.0004(3) -0.0006(4)
C218 0.0138(18) 0.0139(15) 0.045(3) 0.0166(19) -0.0091(17) -0.0038(14)
C219 0.026(2) 0.024(2) 0.021(2) 0.0067(18) 0.0116(15) -0.0051(15)

loop_
_atom_type_symbol
_atom_type_description
_atom_type_scat_dispersion_real
_atom_type_scat_dispersion_imag
_atom_type_scat_source
C C 0.0033 0.0016 'International Tables Vol C Tables 4.2.6.8 and 6.1.1.4'
H H 0.0000 0.0000 'International Tables Vol C Tables 4.2.6.8 and 6.1.1.4'
N N 0.0061 0.0033 'International Tables Vol C Tables 4.2.6.8 and 6.1.1.4'
O O 0.0106 0.0060 'International Tables Vol C Tables 4.2.6.8 and 6.1.1.4'
F F 0.0171 0.0103 'International Tables Vol C Tables 4.2.6.8 and 6.1.1.4'
S S 0.1246 0.1234 'International Tables Vol C Tables 4.2.6.8 and 6.1.1.4'
Cl Cl 0.1484 0.1585 'International Tables Vol C Tables 4.2.6.8 and 6.1.1.4'
Pt Pt -1.7033 8.3905 'International Tables Vol C Tables 4.2.6.8 and 6.1.1.4'

loop_
_geom_angle_atom_site_label_1
_geom_angle_atom_site_label_2
_geom_angle_atom_site_label_3
_geom_angle
C108 Pt1 N101 81.30(13)
C108 Pt1 O116 175.13(12)
N101 Pt1 O116 99.16(10)
C108 Pt1 Cl1 92.29(11)
N101 Pt1 Cl1 89.67(9)
O116 Pt1 Cl1 92.56(7)
C108 Pt1 Cl2 94.61(11)
N101 Pt1 Cl2 175.76(8)
O116 Pt1 Cl2 85.01(7)
Cl1 Pt1 Cl2 89.37(3)
C108 Pt1 Cl3 88.30(11)
N101 Pt1 Cl3 89.29(9)
O116 Pt1 Cl3 86.86(7)
Cl1 Pt1 Cl3 178.71(3)
Cl2 Pt1 Cl3 91.73(3)
C102 N101 C106 119.8(3)
C102 N101 Pt1 127.8(2)
C106 N101 Pt1 112.4(2)
N101 C102 C103 119.5(3)
N101 C102 C113 122.3(3)
C103 C102 C113 118.2(3)
C104 C103 C102 121.1(3)
C104 C103 H10A 119.4
C102 C103 H10A 119.4
C103 C104 C105 119.0(3)
C103 C104 H10B 120.5
C105 C104 H10B 120.5
C104 C105 C106 119.5(3)
C104 C105 H10C 120.2
C106 C105 H10C 120.2
N101 C106 C105 120.8(3)
N101 C106 C107 114.6(3)
C105 C106 C107 124.4(3)
C112 C107 C108 119.2(3)
C112 C107 C106 124.4(3)
C108 C107 C106 116.4(3)
C109 C108 C107 120.9(3)
C109 C108 Pt1 125.9(3)
C107 C108 Pt1 113.1(2)
C110 C109 C108 117.2(3)
C110 C109 H10D 121.4
C108 C109 H10D 121.4
F110 C110 C111 118.1(3)
F110 C110 C109 117.7(3)
C111 C110 C109 124.2(3)
C110 C111 C112 117.9(3)
C110 C111 H11N 121.1
C112 C111 H11N 121.1
C111 C112 C107 120.6(3)
C111 C112 H11O 119.7
C107 C112 H11O 119.7
C102 C113 C114 112.9(3)
C102 C113 H11J 109.0
C114 C113 H11J 109.0
C102 C113 H11K 109.0
C114 C113 H11K 109.0
H11J C113 H11K 107.8
C115 C114 C113 112.0(3)
C115 C114 H11L 109.2
C113 C114 H11L 109.2
C115 C114 H11M 109.2
C113 C114 H11M 109.2
H11L C114 H11M 107.9
C114 C115 H11D 109.5
C114 C115 H11E 109.5
H11D C115 H11E 109.5
C114 C115 H11F 109.5
H11D C115 H11F 109.5
H11E C115 H11F 109.5
S117 O116 Pt1 116.74(13)
O116 S117 C118 102.98(19)
O116 S117 C119 103.85(19)
C118 S117 C119 100.3(2)
S117 C118 H11A 109.5
S117 C118 H11B 109.5
H11A C118 H11B 109.5
S117 C118 H11C 109.5
H11A C118 H11C 109.5
H11B C118 H11C 109.5
S117 C119 H11G 109.5
S117 C119 H11H 109.5
H11G C119 H11H 109.5
S117 C119 H11I 109.5
H11G C119 H11I 109.5
H11H C119 H11I 109.5
C208 Pt2 N201 81.61(13)
C208 Pt2 O216 176.88(11)
N201 Pt2 O216 99.93(10)
C208 Pt2 Cl5 93.37(11)
N201 Pt2 Cl5 174.95(8)
O216 Pt2 Cl5 85.12(7)
C208 Pt2 Cl4 88.95(10)
N201 Pt2 Cl4 88.98(8)
O216 Pt2 Cl4 88.36(7)
Cl5 Pt2 Cl4 91.45(3)
C208 Pt2 Cl6 92.49(10)
N201 Pt2 Cl6 90.29(8)
O216 Pt2 Cl6 90.23(7)
Cl5 Pt2 Cl6 89.41(3)
Cl4 Pt2 Cl6 178.28(3)
C202 N201 C206 120.1(3)
C202 N201 Pt2 127.6(3)
C206 N201 Pt2 112.3(2)
N201 C202 C203 119.1(3)
N201 C202 C213 123.0(3)
C203 C202 C213 117.9(3)
C204 C203 C202 121.7(3)
C204 C203 H20A 119.2
C202 C203 H20A 119.2
C203 C204 C205 118.4(4)
C203 C204 H20B 120.8
C205 C204 H20B 120.8
C204 C205 C206 119.9(4)
C204 C205 H20C 120.1
C206 C205 H20C 120.1
N201 C206 C205 120.7(3)
N201 C206 C207 115.1(3)
C205 C206 C207 124.2(3)
C208 C207 C212 119.7(3)
C208 C207 C206 117.2(3)
C212 C207 C206 123.1(3)
C209 C208 C207 120.9(3)
C209 C208 Pt2 126.0(3)
C207 C208 Pt2 113.0(2)
C208 C209 C210 117.0(4)
C208 C209 H20D 121.5
C210 C209 H20D 121.5
F210 C210 C211 118.2(3)
F210 C210 C209 117.0(3)
C211 C210 C209 124.8(3)
C210 C211 C212 117.2(4)
C210 C211 H21N 121.4
C212 C211 H21N 121.4
C211 C212 C207 120.4(4)
C211 C212 H21O 119.8
C207 C212 H21O 119.8
C202 C213 C214 112.2(3)
C202 C213 H21J 109.2
C214 C213 H21J 109.2
C202 C213 H21K 109.2
C214 C213 H21K 109.2
H21J C213 H21K 107.9
C215 C214 C213 111.8(3)
C215 C214 H21L 109.2
C213 C214 H21L 109.2
C215 C214 H21M 109.2
C213 C214 H21M 109.2
H21L C214 H21M 107.9
C214 C215 H21A 109.5
C214 C215 H21B 109.5
H21A C215 H21B 109.5
C214 C215 H21C 109.5
H21A C215 H21C 109.5
H21B C215 H21C 109.5
S217 O216 Pt2 119.40(13)
O216 S217 C218 102.55(17)
O216 S217 C219 103.70(18)
C218 S217 C219 98.7(2)
S217 C218 H21D 109.5
S217 C218 H21E 109.5
H21D C218 H21E 109.5
S217 C218 H21F 109.5
H21D C218 H21F 109.5
H21E C218 H21F 109.5
S217 C219 H21G 109.5
S217 C219 H21H 109.5
H21G C219 H21H 109.5
S217 C219 H21I 109.5
H21G C219 H21I 109.5
H21H C219 H21I 109.5

loop_
_geom_bond_atom_site_label_1
_geom_bond_atom_site_label_2
_geom_bond_distance
Pt1 C108 1.997(3)
Pt1 N101 2.069(3)
Pt1 O116 2.197(2)
Pt1 Cl1 2.3091(9)
Pt1 Cl2 2.3096(9)
Pt1 Cl3 2.3170(9)
N101 C102 1.352(4)
N101 C106 1.377(4)
C102 C103 1.390(5)
C102 C113 1.498(5)
C103 C104 1.373(5)
C103 H10A 0.9500
C104 C105 1.378(5)
C104 H10B 0.9500
C105 C106 1.380(5)
C105 H10C 0.9500
C106 C107 1.455(5)
C107 C112 1.397(5)
C107 C108 1.397(5)
C108 C109 1.389(5)
C109 C110 1.374(5)
C109 H10D 0.9500
F110 C110 1.359(4)
C110 C111 1.372(5)
C111 C112 1.380(5)
C111 H11N 0.9500
C112 H11O 0.9500
C113 C114 1.534(5)
C113 H11J 0.9900
C113 H11K 0.9900
C114 C115 1.509(5)
C114 H11L 0.9900
C114 H11M 0.9900
C115 H11D 0.9800
C115 H11E 0.9800
C115 H11F 0.9800
O116 S117 1.547(3)
S117 C118 1.771(4)
S117 C119 1.777(4)
C118 H11A 0.9800
C118 H11B 0.9800
C118 H11C 0.9800
C119 H11G 0.9800
C119 H11H 0.9800
C119 H11I 0.9800
Pt2 C208 2.004(4)
Pt2 N201 2.085(3)
Pt2 O216 2.195(2)
Pt2 Cl5 2.3035(9)
Pt2 Cl4 2.3092(8)
Pt2 Cl6 2.3140(8)
N201 C202 1.355(4)
N201 C206 1.366(5)
C202 C203 1.392(5)
C202 C213 1.493(5)
C203 C204 1.364(5)
C203 H20A 0.9500
C204 C205 1.382(5)
C204 H20B 0.9500
C205 C206 1.382(5)
C205 H20C 0.9500
C206 C207 1.458(4)
C207 C208 1.391(5)
C207 C212 1.404(5)
C208 C209 1.380(5)
C209 C210 1.383(5)
C209 H20D 0.9500
F210 C210 1.363(4)
C210 C211 1.373(5)
C211 C212 1.384(5)
C211 H21N 0.9500
C212 H21O 0.9500
C213 C214 1.539(5)
C213 H21J 0.9900
C213 H21K 0.9900
C214 C215 1.524(5)
C214 H21L 0.9900
C214 H21M 0.9900
C215 H21A 0.9800
C215 H21B 0.9800
C215 H21C 0.9800
O216 S217 1.541(3)
S217 C218 1.780(4)
S217 C219 1.781(4)
C218 H21D 0.9800
C218 H21E 0.9800
C218 H21F 0.9800
C219 H21G 0.9800
C219 H21H 0.9800
C219 H21I 0.9800

loop_
_geom_hbond_atom_site_label_D
_geom_hbond_atom_site_label_H
_geom_hbond_atom_site_label_A
_geom_hbond_distance_DH
_geom_hbond_distance_HA
_geom_hbond_distance_DA
_geom_hbond_angle_DHA
_geom_hbond_site_symmetry_A
C105 H10C Cl1 0.95 2.90 3.627(4) 133.9 2_676
C215 H21B Cl1 0.98 2.85 3.623(4) 136.1 .
C119 H11I Cl2 0.98 2.78 3.567(5) 137.3 2_566
C111 H11N Cl3 0.95 2.77 3.626(4) 150.5 2_576
C218 H21D Cl4 0.98 2.84 3.492(4) 125.1 2_665
C218 H21E Cl5 0.98 2.72 3.456(4) 132.6 2_565
C205 H20C Cl6 0.95 2.79 3.581(4) 141.3 2_675
C203 H20A F110 0.95 2.56 3.348(4) 140.7 1_655
C213 H21K F110 0.99 2.52 3.292(4) 134.2 1_655
